data_1504084
loop_
_publ_author_name
'Duguet, Nicolas'
'Slawin, Alexandra M. Z.'
'Smith, Andrew D.'

_publ_section_title
;
 An asymmetric hetero-claisen approach to 3-alkyl-3-aryloxindoles.
;
_journal_issue 17
_journal_name_full 'Organic letters'
_journal_page_first 3858
_journal_page_last 3861
_journal_paper_doi 10.1021/ol901441t
_journal_volume 11
_journal_year 2009
_chemical_absolute_configuration syn
_chemical_formula_sum 'C17 H24 N2 O4'
_chemical_formula_weight 320.38
_chemical_name_systematic
; 
 ? 
;
_space_group_IT_number 5
_symmetry_cell_setting monoclinic
_symmetry_space_group_name_Hall 'C 2y'
_symmetry_space_group_name_H-M 'C 1 2 1'
_atom_sites_solution_hydrogens geom
_atom_sites_solution_primary direct
_atom_sites_solution_secondary difmap
_audit_creation_method SHELXL-97
_cell_angle_alpha 90.00
_cell_angle_beta 130.887(5)
_cell_angle_gamma 90.00
_cell_formula_units_Z 4
_cell_length_a 23.342(4)
_cell_length_b 5.7712(9)
_cell_length_c 17.317(3)
_cell_measurement_reflns_used 3730
_cell_measurement_temperature 173(2)
_cell_measurement_theta_max 57.51
_cell_measurement_theta_min 3.35
_cell_volume 1763.6(5)
_computing_cell_refinement 'CrystalClear (Rigaku Corp., 2004)'
_computing_data_collection 'CrystalClear (Rigaku Corp., 2004)'
_computing_data_reduction 'CrystalClear (Rigaku Corp., 2004)'
_computing_molecular_graphics 'Bruker SHELXTL'
_computing_publication_material 'Bruker SHELXTL'
_computing_structure_refinement 'SHELXL-97 (Sheldrick, 1997)'
_computing_structure_solution 'SHELXS-97 (Sheldrick, 1990)'
_diffrn_ambient_temperature 173(2)
_diffrn_measured_fraction_theta_full 0.880
_diffrn_measured_fraction_theta_max 0.874
_diffrn_measurement_device_type CCD
_diffrn_measurement_method '\w scans'
_diffrn_radiation_monochromator confocal
_diffrn_radiation_source 'rotating anode'
_diffrn_radiation_type CuK\a
_diffrn_radiation_wavelength 1.54178
_diffrn_reflns_av_R_equivalents 0.0780
_diffrn_reflns_av_sigmaI/netI 0.0624
_diffrn_reflns_limit_h_max 27
_diffrn_reflns_limit_h_min -27
_diffrn_reflns_limit_k_max 6
_diffrn_reflns_limit_k_min -6
_diffrn_reflns_limit_l_max 20
_diffrn_reflns_limit_l_min -20
_diffrn_reflns_number 9054
_diffrn_reflns_theta_full 67.00
_diffrn_reflns_theta_max 67.70
_diffrn_reflns_theta_min 3.38
_exptl_absorpt_coefficient_mu 0.704
_exptl_absorpt_correction_T_max 1.0000
_exptl_absorpt_correction_T_min 0.9468
_exptl_absorpt_correction_type multi-scan
_exptl_absorpt_process_details 'Jacobson, R. (1998) Private communication'
_exptl_crystal_colour colourless
_exptl_crystal_density_diffrn 1.207
_exptl_crystal_density_method 'not measured'
_exptl_crystal_description platelet
_exptl_crystal_F_000 688
_exptl_crystal_size_max 0.120
_exptl_crystal_size_mid 0.080
_exptl_crystal_size_min 0.010
_refine_diff_density_max 0.235
_refine_diff_density_min -0.203
_refine_diff_density_rms 0.051
_refine_ls_abs_structure_details 'Flack H D (1983), Acta Cryst. A39, 876-881'
_refine_ls_abs_structure_Flack 0.4(7)
_refine_ls_extinction_method none
_refine_ls_goodness_of_fit_ref 1.255
_refine_ls_hydrogen_treatment constr
_refine_ls_matrix_type full
_refine_ls_number_parameters 209
_refine_ls_number_reflns 2636
_refine_ls_number_restraints 1
_refine_ls_restrained_S_all 1.255
_refine_ls_R_factor_all 0.1281
_refine_ls_R_factor_gt 0.1038
_refine_ls_shift/su_max 0.000
_refine_ls_shift/su_mean 0.000
_refine_ls_structure_factor_coef Fsqd
_refine_ls_weighting_details 'calc w=1/[\s^2^(Fo^2^)+(0.0052P)^2^+6.8533P] where P=(Fo^2^+2Fc^2^)/3'
_refine_ls_weighting_scheme calc
_refine_ls_wR_factor_gt 0.1462
_refine_ls_wR_factor_ref 0.1543
_reflns_number_gt 2148
_reflns_number_total 2636
_reflns_threshold_expression >2sigma(I)
_cod_data_source_file ol901441t_si_002.cif
_cod_data_source_block 16
_cod_depositor_comments
;
The following automatic conversions were performed:

'_symmetry_cell_setting' value 'Monoclinic' changed to 'monoclinic'
according to /home/saulius/struct/CIF-dictionaries/cif_core.dic
dictionary named 'cif_core.dic' version 2.4.2 from 2011-04-26.

Automatic conversion script
Id: cif_fix_values 1715 2011-07-08 13:25:40Z adriana 
;
_cod_original_sg_symbol_H-M C2
_cod_database_code 1504084

loop_
_symmetry_equiv_pos_as_xyz
'x, y, z'
'-x, y, -z'
'x+1/2, y+1/2, z'
'-x+1/2, y+1/2, -z'

loop_
_atom_site_label
_atom_site_type_symbol
_atom_site_fract_x
_atom_site_fract_y
_atom_site_fract_z
_atom_site_U_iso_or_equiv
_atom_site_adp_type
_atom_site_occupancy
_atom_site_symmetry_multiplicity
_atom_site_calc_flag
_atom_site_refinement_flags
N1 N 0.6834(3) 0.3638(9) 0.6609(4) 0.0351(13) Uani 1 1 d .
C2 C 0.6634(4) 0.4131(11) 0.5618(5) 0.0402(17) Uani 1 1 d .
O3 O 0.5998(2) 0.5638(9) 0.5123(3) 0.0497(12) Uani 1 1 d .
C4 C 0.6110(4) 0.7001(14) 0.5890(5) 0.0522(19) Uani 1 1 d .
H4A H 0.5620 0.7582 0.5658 0.063 Uiso 1 1 calc R
H4B H 0.6441 0.8341 0.6067 0.063 Uiso 1 1 calc R
C5 C 0.6487(3) 0.5394(12) 0.6810(4) 0.0358(15) Uani 1 1 d .
H5A H 0.6898 0.6263 0.7445 0.043 Uiso 1 1 calc R
C6 C 0.5966(4) 0.4402(11) 0.6931(5) 0.0387(17) Uani 1 1 d .
H6A H 0.5827 0.2812 0.6790 0.046 Uiso 1 1 calc R
N7 N 0.5705(3) 0.5741(10) 0.7231(4) 0.0380(13) Uani 1 1 d .
O7 O 0.5845(3) 0.7962(8) 0.7348(4) 0.0503(13) Uani 1 1 d .
C8 C 0.5233(4) 0.4907(11) 0.7437(4) 0.0337(16) Uani 1 1 d .
C9 C 0.5362(4) 0.2763(12) 0.7884(5) 0.0405(16) Uani 1 1 d .
H9A H 0.5756 0.1796 0.8041 0.049 Uiso 1 1 calc R
C10 C 0.4918(4) 0.2032(13) 0.8102(5) 0.0476(18) Uani 1 1 d .
H10A H 0.5003 0.0564 0.8410 0.057 Uiso 1 1 calc R
C11 C 0.4348(4) 0.3464(14) 0.7868(5) 0.051(2) Uani 1 1 d .
H11A H 0.4043 0.2977 0.8021 0.061 Uiso 1 1 calc R
C12 C 0.4218(4) 0.5578(14) 0.7417(5) 0.0481(19) Uani 1 1 d .
H12A H 0.3820 0.6540 0.7249 0.058 Uiso 1 1 calc R
C13 C 0.4668(4) 0.6302(12) 0.7209(4) 0.0416(18) Uani 1 1 d .
H13A H 0.4584 0.7776 0.6906 0.050 Uiso 1 1 calc R
C14 C 0.7431(3) 0.2350(13) 0.7352(5) 0.0359(17) Uani 1 1 d .
O14 O 0.7783(2) 0.1065(8) 0.7247(3) 0.0450(12) Uani 1 1 d .
O15 O 0.7567(2) 0.2697(8) 0.8230(3) 0.0447(12) Uani 1 1 d .
C16 C 0.8204(4) 0.1628(12) 0.9197(5) 0.0405(17) Uani 1 1 d .
C17 C 0.8129(4) 0.2564(13) 0.9942(5) 0.056(2) Uani 1 1 d .
H17A H 0.7648 0.2047 0.9741 0.084 Uiso 1 1 calc R
H17B H 0.8142 0.4262 0.9938 0.084 Uiso 1 1 calc R
H17C H 0.8550 0.1993 1.0629 0.084 Uiso 1 1 calc R
C18 C 0.8106(5) -0.0968(13) 0.9110(6) 0.062(2) Uani 1 1 d .
H18A H 0.7619 -0.1367 0.8918 0.093 Uiso 1 1 calc R
H18B H 0.8518 -0.1683 0.9769 0.093 Uiso 1 1 calc R
H18C H 0.8117 -0.1540 0.8587 0.093 Uiso 1 1 calc R
C19 C 0.8946(4) 0.2381(13) 0.9496(5) 0.055(2) Uani 1 1 d .
H19A H 0.8983 0.1766 0.9002 0.082 Uiso 1 1 calc R
H19B H 0.9368 0.1787 1.0178 0.082 Uiso 1 1 calc R
H19C H 0.8969 0.4077 0.9500 0.082 Uiso 1 1 calc R
C20 C 0.7280(4) 0.5373(14) 0.5775(5) 0.059(2) Uani 1 1 d .
H20A H 0.7439 0.6717 0.6220 0.089 Uiso 1 1 calc R
H20B H 0.7108 0.5890 0.5113 0.089 Uiso 1 1 calc R
H20C H 0.7709 0.4309 0.6092 0.089 Uiso 1 1 calc R
C21 C 0.6371(4) 0.2025(13) 0.4949(5) 0.055(2) Uani 1 1 d .
H21A H 0.5956 0.1281 0.4865 0.082 Uiso 1 1 calc R
H21B H 0.6793 0.0933 0.5267 0.082 Uiso 1 1 calc R
H21C H 0.6193 0.2492 0.4279 0.082 Uiso 1 1 calc R

loop_
_atom_site_aniso_label
_atom_site_aniso_U_11
_atom_site_aniso_U_22
_atom_site_aniso_U_33
_atom_site_aniso_U_23
_atom_site_aniso_U_13
_atom_site_aniso_U_12
N1 0.028(3) 0.047(4) 0.024(3) 0.002(3) 0.014(3) 0.007(3)
C2 0.040(4) 0.035(4) 0.042(4) 0.010(3) 0.025(4) 0.011(3)
O3 0.047(3) 0.057(3) 0.037(3) 0.005(3) 0.024(2) 0.011(3)
C4 0.050(5) 0.057(5) 0.058(5) 0.011(4) 0.039(4) 0.009(4)
C5 0.028(3) 0.036(4) 0.037(4) 0.001(3) 0.018(3) 0.001(3)
C6 0.039(4) 0.032(4) 0.048(4) -0.012(3) 0.030(4) -0.005(3)
N7 0.034(3) 0.045(4) 0.033(3) 0.001(3) 0.021(3) 0.008(3)
O7 0.056(3) 0.037(3) 0.072(4) -0.001(3) 0.048(3) 0.002(2)
C8 0.037(4) 0.035(4) 0.029(3) -0.006(3) 0.021(3) -0.001(3)
C9 0.041(4) 0.040(4) 0.041(4) -0.002(4) 0.027(4) 0.002(4)
C10 0.061(5) 0.040(4) 0.054(4) -0.003(4) 0.043(4) -0.004(4)
C11 0.052(5) 0.062(6) 0.052(5) -0.003(4) 0.039(4) -0.004(4)
C12 0.043(4) 0.063(5) 0.050(4) -0.009(4) 0.035(4) 0.003(4)
C13 0.040(4) 0.049(5) 0.032(4) -0.006(3) 0.022(3) 0.003(4)
C14 0.021(3) 0.055(5) 0.034(4) 0.007(4) 0.019(3) -0.002(4)
O14 0.039(3) 0.057(3) 0.050(3) 0.007(2) 0.034(2) 0.017(3)
O15 0.047(3) 0.055(3) 0.035(3) 0.010(2) 0.028(2) 0.012(3)
C16 0.043(4) 0.044(5) 0.031(4) 0.004(3) 0.023(4) 0.001(4)
C17 0.072(5) 0.053(5) 0.035(4) 0.017(4) 0.031(4) 0.012(5)
C18 0.084(6) 0.050(5) 0.035(4) 0.011(4) 0.031(4) 0.007(5)
C19 0.040(4) 0.052(5) 0.045(4) -0.006(4) 0.016(4) 0.012(4)
C20 0.063(5) 0.061(5) 0.065(5) 0.013(5) 0.046(5) 0.003(5)
C21 0.067(5) 0.054(5) 0.045(4) 0.012(4) 0.037(4) 0.010(4)

loop_
_atom_type_symbol
_atom_type_description
_atom_type_scat_dispersion_real
_atom_type_scat_dispersion_imag
_atom_type_scat_source
C C 0.0181 0.0091 'International Tables Vol C Tables 4.2.6.8 and 6.1.1.4'
H H 0.0000 0.0000 'International Tables Vol C Tables 4.2.6.8 and 6.1.1.4'
N N 0.0311 0.0180 'International Tables Vol C Tables 4.2.6.8 and 6.1.1.4'
O O 0.0492 0.0322 'International Tables Vol C Tables 4.2.6.8 and 6.1.1.4'

loop_
_geom_angle_atom_site_label_1
_geom_angle_atom_site_label_2
_geom_angle_atom_site_label_3
_geom_angle
C14 N1 C5 122.7(5)
C14 N1 C2 124.0(5)
C5 N1 C2 109.7(5)
O3 C2 N1 103.2(5)
O3 C2 C21 106.9(5)
N1 C2 C21 113.4(5)
O3 C2 C20 109.9(6)
N1 C2 C20 111.1(5)
C21 C2 C20 112.0(6)
C4 O3 C2 107.2(5)
O3 C4 C5 105.6(6)
O3 C4 H4A 110.6
C5 C4 H4A 110.6
O3 C4 H4B 110.6
C5 C4 H4B 110.6
H4A C4 H4B 108.8
N1 C5 C6 113.4(5)
N1 C5 C4 101.6(5)
C6 C5 C4 114.7(5)
N1 C5 H5A 108.9
C6 C5 H5A 108.9
C4 C5 H5A 108.9
N7 C6 C5 118.4(6)
N7 C6 H6A 120.8
C5 C6 H6A 120.8
C6 N7 O7 121.2(6)
C6 N7 C8 122.6(6)
O7 N7 C8 116.2(5)
C13 C8 C9 120.3(6)
C13 C8 N7 118.7(6)
C9 C8 N7 120.9(6)
C10 C9 C8 119.8(6)
C10 C9 H9A 120.1
C8 C9 H9A 120.1
C9 C10 C11 119.2(7)
C9 C10 H10A 120.4
C11 C10 H10A 120.4
C12 C11 C10 120.7(6)
C12 C11 H11A 119.6
C10 C11 H11A 119.6
C11 C12 C13 119.7(6)
C11 C12 H12A 120.2
C13 C12 H12A 120.2
C8 C13 C12 120.2(7)
C8 C13 H13A 119.9
C12 C13 H13A 119.9
O14 C14 N1 125.4(6)
O14 C14 O15 125.4(6)
N1 C14 O15 109.2(6)
C14 O15 C16 122.9(5)
O15 C16 C18 109.3(6)
O15 C16 C17 103.3(5)
C18 C16 C17 110.3(6)
O15 C16 C19 110.4(5)
C18 C16 C19 112.6(7)
C17 C16 C19 110.6(6)
C16 C17 H17A 109.5
C16 C17 H17B 109.5
H17A C17 H17B 109.5
C16 C17 H17C 109.5
H17A C17 H17C 109.5
H17B C17 H17C 109.5
C16 C18 H18A 109.5
C16 C18 H18B 109.5
H18A C18 H18B 109.5
C16 C18 H18C 109.5
H18A C18 H18C 109.5
H18B C18 H18C 109.5
C16 C19 H19A 109.5
C16 C19 H19B 109.5
H19A C19 H19B 109.5
C16 C19 H19C 109.5
H19A C19 H19C 109.5
H19B C19 H19C 109.5
C2 C20 H20A 109.5
C2 C20 H20B 109.5
H20A C20 H20B 109.5
C2 C20 H20C 109.5
H20A C20 H20C 109.5
H20B C20 H20C 109.5
C2 C21 H21A 109.5
C2 C21 H21B 109.5
H21A C21 H21B 109.5
C2 C21 H21C 109.5
H21A C21 H21C 109.5
H21B C21 H21C 109.5

loop_
_geom_bond_atom_site_label_1
_geom_bond_atom_site_label_2
_geom_bond_distance
N1 C14 1.342(7)
N1 C5 1.475(8)
N1 C2 1.481(8)
C2 O3 1.425(7)
C2 C21 1.505(9)
C2 C20 1.525(9)
O3 C4 1.412(8)
C4 C5 1.529(9)
C4 H4A 0.9900
C4 H4B 0.9900
C5 C6 1.477(8)
C5 H5A 1.0000
C6 N7 1.285(7)
C6 H6A 0.9500
N7 O7 1.305(7)
N7 C8 1.446(8)
C8 C13 1.364(8)
C8 C9 1.384(9)
C9 C10 1.381(8)
C9 H9A 0.9500
C10 C11 1.382(9)
C10 H10A 0.9500
C11 C12 1.371(10)
C11 H11A 0.9500
C12 C13 1.380(9)
C12 H12A 0.9500
C13 H13A 0.9500
C14 O14 1.205(7)
C14 O15 1.349(7)
O15 C16 1.462(7)
C16 C18 1.508(9)
C16 C17 1.508(9)
C16 C19 1.513(9)
C17 H17A 0.9800
C17 H17B 0.9800
C17 H17C 0.9800
C18 H18A 0.9800
C18 H18B 0.9800
C18 H18C 0.9800
C19 H19A 0.9800
C19 H19B 0.9800
C19 H19C 0.9800
C20 H20A 0.9800
C20 H20B 0.9800
C20 H20C 0.9800
C21 H21A 0.9800
C21 H21B 0.9800
C21 H21C 0.9800

loop_
_geom_torsion_atom_site_label_1
_geom_torsion_atom_site_label_2
_geom_torsion_atom_site_label_3
_geom_torsion_atom_site_label_4
_geom_torsion
C14 N1 C2 O3 -176.9(6)
C5 N1 C2 O3 -18.1(6)
C14 N1 C2 C21 67.9(8)
C5 N1 C2 C21 -133.3(6)
C14 N1 C2 C20 -59.2(8)
C5 N1 C2 C20 99.6(6)
N1 C2 O3 C4 33.8(6)
C21 C2 O3 C4 153.6(6)
C20 C2 O3 C4 -84.7(6)
C2 O3 C4 C5 -36.7(7)
C14 N1 C5 C6 -80.2(7)
C2 N1 C5 C6 120.6(6)
C14 N1 C5 C4 156.2(6)
C2 N1 C5 C4 -3.0(7)
O3 C4 C5 N1 23.4(6)
O3 C4 C5 C6 -99.3(6)
N1 C5 C6 N7 171.6(5)
C4 C5 C6 N7 -72.2(8)
C5 C6 N7 O7 5.5(9)
C5 C6 N7 C8 -175.8(5)
C6 N7 C8 C13 -144.7(6)
O7 N7 C8 C13 34.1(8)
C6 N7 C8 C9 37.2(8)
O7 N7 C8 C9 -144.0(6)
C13 C8 C9 C10 -0.1(9)
N7 C8 C9 C10 178.0(6)
C8 C9 C10 C11 0.0(10)
C9 C10 C11 C12 0.5(10)
C10 C11 C12 C13 -1.0(10)
C9 C8 C13 C12 -0.4(9)
N7 C8 C13 C12 -178.6(6)
C11 C12 C13 C8 0.9(10)
C5 N1 C14 O14 -172.2(6)
C2 N1 C14 O14 -16.0(10)
C5 N1 C14 O15 8.8(8)
C2 N1 C14 O15 164.9(5)
O14 C14 O15 C16 3.9(10)
N1 C14 O15 C16 -177.0(5)
C14 O15 C16 C18 -63.9(8)
C14 O15 C16 C17 178.6(6)
C14 O15 C16 C19 60.4(8)
